data_7204233
loop_
_publ_author_name
'Alves, M. Jos\'e'
'Azoia, Nuno G.'
'Bickley, Jamie F.'
'Fortes, A. Gil'
'Gilchrist, Thomas L.'
'Mendon\,ca, Ricardo'

_publ_section_title
;
 Diels--Alder reactions of alkyl 2H-azirine-3-carboxylates with furans
;
_journal_issue 22
_journal_name_full 'Journal of the Chemical Society, Perkin Transactions 1'
_journal_page_first 2969
_journal_paper_doi 10.1039/b106985n
_journal_year 2001
_chemical_formula_sum 'C14 H11 Cl2 N O3'
_chemical_formula_weight 312.14
_chemical_name_systematic
; 
? 
;
_space_group_IT_number 15
_symmetry_cell_setting monoclinic
_symmetry_space_group_name_Hall '-C 2yc'
_symmetry_space_group_name_H-M 'C 1 2/c 1'
_atom_sites_solution_hydrogens geom
_atom_sites_solution_primary direct
_atom_sites_solution_secondary difmap
_audit_creation_method SHELXL-97
_cell_angle_alpha 90.00
_cell_angle_beta 117.72(14)
_cell_angle_gamma 90.00
_cell_formula_units_Z 8
_cell_length_a 18.731(13)
_cell_length_b 8.372(4)
_cell_length_c 19.99(3)
_cell_measurement_temperature 213(2)
_cell_volume 2775(6)
_computing_data_collection 'IPDS (STOE, 1997)'
_computing_data_reduction 'X-RED (STOE, 1996)'
_computing_structure_refinement 'SHELXL-97 (Sheldrick, 1997)'
_computing_structure_solution 'SHELXS-97 (Sheldrick, 1990)'
_diffrn_ambient_temperature 213(2)
_diffrn_detector_area_resol_mean 6.67
_diffrn_measured_fraction_theta_full 0.979
_diffrn_measured_fraction_theta_max 0.979
_diffrn_measurement_device_type 'Stoe IPDS'
_diffrn_measurement_method 'Image Plate'
_diffrn_radiation_monochromator graphite
_diffrn_radiation_source 'fine-focus sealed tube'
_diffrn_radiation_type MoK\a
_diffrn_radiation_wavelength 0.71073
_diffrn_reflns_av_R_equivalents 0.0952
_diffrn_reflns_av_sigmaI/netI 0.0989
_diffrn_reflns_limit_h_max 21
_diffrn_reflns_limit_h_min -21
_diffrn_reflns_limit_k_max 9
_diffrn_reflns_limit_k_min -9
_diffrn_reflns_limit_l_max 22
_diffrn_reflns_limit_l_min -22
_diffrn_reflns_number 7830
_diffrn_reflns_theta_full 24.05
_diffrn_reflns_theta_max 24.05
_diffrn_reflns_theta_min 2.30
_exptl_absorpt_coefficient_mu 0.473
_exptl_absorpt_correction_type none
_exptl_crystal_density_diffrn 1.495
_exptl_crystal_density_method 'not measured'
_exptl_crystal_description Plate
_exptl_crystal_F_000 1280
_exptl_crystal_size_max 0.45
_exptl_crystal_size_mid 0.3
_exptl_crystal_size_min 0.15
_refine_diff_density_max 0.200
_refine_diff_density_min -0.300
_refine_diff_density_rms 0.051
_refine_ls_extinction_method none
_refine_ls_goodness_of_fit_ref 0.762
_refine_ls_hydrogen_treatment mixed
_refine_ls_matrix_type full
_refine_ls_number_parameters 184
_refine_ls_number_reflns 2145
_refine_ls_number_restraints 0
_refine_ls_restrained_S_all 0.762
_refine_ls_R_factor_all 0.1102
_refine_ls_R_factor_gt 0.0441
_refine_ls_shift/su_max 0.000
_refine_ls_shift/su_mean 0.000
_refine_ls_structure_factor_coef Fsqd
_refine_ls_weighting_details 'calc w=1/[\s^2^(Fo^2^)+(0.0475P)^2^+0.0000P] where P=(Fo^2^+2Fc^2^)/3'
_refine_ls_weighting_scheme calc
_refine_ls_wR_factor_gt 0.0903
_refine_ls_wR_factor_ref 0.1083
_reflns_number_gt 890
_reflns_number_total 2145
_reflns_threshold_expression >2sigma(I)
_cod_data_source_file b106985n.txt
_cod_data_source_block amf01
_cod_depositor_comments
;
The following automatic conversions were performed:
'_symmetry_cell_setting' value 'Monoclinic' changed to 'monoclinic'
according to '/home/saulius/struct/CIF-dictionaries/cif_core.dic'
dictionary named 'cif_core.dic' version 2.4.1 from 2010-06-29.

Automatic conversion script
Id: cif_fix_enum 1527 2010-12-29 10:47:43Z saulius 
;
_cod_original_cell_volume 2774(5)
_cod_original_sg_symbol_H-M 'C 2/c'
_cod_database_code 7204233

loop_
_symmetry_equiv_pos_as_xyz
'x, y, z'
'-x, y, -z+1/2'
'x+1/2, y+1/2, z'
'-x+1/2, y+1/2, -z+1/2'
'-x, -y, -z'
'x, -y, z-1/2'
'-x+1/2, -y+1/2, -z'
'x+1/2, -y+1/2, z-1/2'

loop_
_atom_site_label
_atom_site_type_symbol
_atom_site_fract_x
_atom_site_fract_y
_atom_site_fract_z
_atom_site_U_iso_or_equiv
_atom_site_adp_type
_atom_site_occupancy
_atom_site_symmetry_multiplicity
_atom_site_calc_flag
_atom_site_refinement_flags
_atom_site_disorder_assembly
_atom_site_disorder_group
C1 C 0.0338(3) 0.2707(6) 0.5252(2) 0.0657(12) Uani 1 1 d . . .
C2 C -0.0347(3) 0.1898(6) 0.5137(3) 0.0799(15) Uani 1 1 d . . .
H2 H -0.0632 0.1270 0.4703 0.096 Uiso 1 1 calc R . .
C3 C -0.0609(3) 0.2037(7) 0.5686(3) 0.0859(17) Uani 1 1 d . . .
H3 H -0.1067 0.1467 0.5626 0.103 Uiso 1 1 calc R . .
C4 C -0.0206(3) 0.2996(7) 0.6315(3) 0.0821(16) Uani 1 1 d . . .
H4 H -0.0394 0.3087 0.6676 0.099 Uiso 1 1 calc R . .
C5 C 0.0468(3) 0.3812(6) 0.6408(2) 0.0699(13) Uani 1 1 d . . .
C6 C 0.0794(2) 0.3647(6) 0.5899(2) 0.0606(12) Uani 1 1 d . . .
C7 C 0.1561(3) 0.4386(6) 0.6025(2) 0.0648(12) Uani 1 1 d . . .
H7 H 0.1515 0.5419 0.5766 0.078 Uiso 1 1 calc R . .
C8 C 0.2293(2) 0.3382(6) 0.6171(2) 0.0541(11) Uani 1 1 d . . .
C9 C 0.2977(3) 0.4237(6) 0.6098(2) 0.0664(13) Uani 1 1 d . . .
H9 H 0.3009 0.4040 0.5624 0.080 Uiso 1 1 calc R . .
C10 C 0.3731(3) 0.3823(6) 0.6831(3) 0.0714(13) Uani 1 1 d . . .
H10 H 0.4154 0.3138 0.6889 0.086 Uiso 1 1 calc R . .
C11 C 0.3662(3) 0.4641(6) 0.7373(3) 0.0761(14) Uani 1 1 d . . .
H11 H 0.404(3) 0.472(6) 0.790(3) 0.091 Uiso 1 1 d . . .
C12 C 0.2873(3) 0.5500(6) 0.6974(2) 0.0730(14) Uani 1 1 d . . .
H12 H 0.2822 0.6448 0.7245 0.088 Uiso 1 1 calc R . .
C13 C 0.2252(3) 0.1632(6) 0.6171(2) 0.0611(12) Uani 1 1 d . . .
C14 C 0.2747(3) -0.0708(6) 0.5870(3) 0.0835(15) Uani 1 1 d . . .
H14A H 0.3096 -0.1050 0.5660 0.100 Uiso 1 1 calc R . .
H14B H 0.2206 -0.1112 0.5558 0.100 Uiso 1 1 calc R . .
H14C H 0.2950 -0.1120 0.6379 0.100 Uiso 1 1 calc R . .
Cl1 Cl 0.06606(7) 0.25254(18) 0.45593(6) 0.0837(4) Uani 1 1 d . . .
Cl2 Cl 0.09044(8) 0.5162(2) 0.71586(7) 0.0954(5) Uani 1 1 d . . .
N1 N 0.2238(2) 0.4251(4) 0.68011(18) 0.0635(10) Uani 1 1 d . . .
O1 O 0.28384(18) 0.5850(4) 0.62348(16) 0.0737(9) Uani 1 1 d . . .
O2 O 0.18554(18) 0.0809(4) 0.63741(17) 0.0734(9) Uani 1 1 d . . .
O3 O 0.27278(17) 0.1008(4) 0.58860(16) 0.0690(8) Uani 1 1 d . . .

loop_
_atom_site_aniso_label
_atom_site_aniso_U_11
_atom_site_aniso_U_22
_atom_site_aniso_U_33
_atom_site_aniso_U_23
_atom_site_aniso_U_13
_atom_site_aniso_U_12
C1 0.070(3) 0.070(4) 0.067(3) 0.001(3) 0.040(2) 0.009(3)
C2 0.072(3) 0.090(4) 0.081(3) -0.015(3) 0.037(3) 0.000(3)
C3 0.062(3) 0.097(5) 0.103(4) -0.010(3) 0.042(3) -0.011(3)
C4 0.068(3) 0.109(5) 0.084(3) 0.001(3) 0.048(3) 0.000(3)
C5 0.066(3) 0.086(4) 0.060(3) -0.011(2) 0.032(2) 0.003(3)
C6 0.062(3) 0.067(3) 0.060(3) 0.002(2) 0.034(2) 0.008(2)
C7 0.075(3) 0.068(4) 0.061(3) -0.001(2) 0.039(2) 0.003(3)
C8 0.065(3) 0.051(3) 0.057(3) -0.003(2) 0.037(2) -0.001(2)
C9 0.082(3) 0.066(4) 0.069(3) 0.000(2) 0.049(3) -0.003(3)
C10 0.065(3) 0.081(4) 0.079(3) 0.001(3) 0.043(3) -0.003(3)
C11 0.077(3) 0.082(4) 0.075(3) -0.005(3) 0.040(3) -0.007(3)
C12 0.095(4) 0.071(4) 0.069(3) -0.011(3) 0.052(3) -0.012(3)
C13 0.067(3) 0.062(4) 0.052(3) -0.001(2) 0.026(2) 0.003(3)
C14 0.089(4) 0.070(4) 0.094(4) -0.010(3) 0.044(3) 0.010(3)
Cl1 0.0925(9) 0.1010(10) 0.0680(7) -0.0080(7) 0.0461(6) 0.0062(8)
Cl2 0.0843(8) 0.1315(14) 0.0771(8) -0.0283(8) 0.0432(7) 0.0041(9)
N1 0.073(2) 0.062(3) 0.066(2) -0.0048(19) 0.041(2) -0.002(2)
O1 0.097(2) 0.060(3) 0.078(2) 0.0013(16) 0.0534(18) -0.0073(18)
O2 0.083(2) 0.064(2) 0.086(2) 0.0076(17) 0.0497(18) -0.0075(17)
O3 0.081(2) 0.060(3) 0.078(2) -0.0027(16) 0.0475(17) 0.0055(17)

loop_
_atom_type_symbol
_atom_type_description
_atom_type_scat_dispersion_real
_atom_type_scat_dispersion_imag
_atom_type_scat_source
C C 0.0033 0.0016 'International Tables Vol C Tables 4.2.6.8 and 6.1.1.4'
H H 0.0000 0.0000 'International Tables Vol C Tables 4.2.6.8 and 6.1.1.4'
Cl Cl 0.1484 0.1585 'International Tables Vol C Tables 4.2.6.8 and 6.1.1.4'
N N 0.0061 0.0033 'International Tables Vol C Tables 4.2.6.8 and 6.1.1.4'
O O 0.0106 0.0060 'International Tables Vol C Tables 4.2.6.8 and 6.1.1.4'

loop_
_geom_angle_atom_site_label_1
_geom_angle_atom_site_label_2
_geom_angle_atom_site_label_3
_geom_angle
_geom_angle_site_symmetry_1
_geom_angle_site_symmetry_3
_geom_angle_publ_flag
C2 C1 C6 123.3(4) . . ?
C2 C1 Cl1 117.6(4) . . ?
C6 C1 Cl1 119.1(3) . . ?
C1 C2 C3 118.0(5) . . ?
C4 C3 C2 121.3(4) . . ?
C5 C4 C3 119.4(4) . . ?
C4 C5 C6 122.1(4) . . ?
C4 C5 Cl2 118.2(3) . . ?
C6 C5 Cl2 119.6(4) . . ?
C1 C6 C5 115.7(4) . . ?
C1 C6 C7 121.1(4) . . ?
C5 C6 C7 123.3(4) . . ?
C6 C7 N1 115.9(4) . . ?
C6 C7 C8 121.5(4) . . ?
N1 C7 C8 59.9(3) . . ?
C13 C8 N1 117.5(4) . . ?
C13 C8 C7 120.8(4) . . ?
N1 C8 C7 58.9(3) . . ?
C13 C8 C9 120.8(4) . . ?
N1 C8 C9 103.9(4) . . ?
C7 C8 C9 116.3(4) . . ?
O1 C9 C10 101.5(4) . . ?
O1 C9 C8 100.9(3) . . ?
C10 C9 C8 104.0(4) . . ?
C11 C10 C9 105.5(4) . . ?
C10 C11 C12 105.0(5) . . ?
O1 C12 C11 101.6(4) . . ?
O1 C12 N1 104.3(3) . . ?
C11 C12 N1 105.6(4) . . ?
O2 C13 O3 122.8(5) . . ?
O2 C13 C8 127.4(4) . . ?
O3 C13 C8 109.8(4) . . ?
C7 N1 C8 61.1(3) . . ?
C7 N1 C12 112.9(3) . . ?
C8 N1 C12 100.1(3) . . ?
C9 O1 C12 94.4(3) . . ?
C13 O3 C14 114.8(4) . . ?

loop_
_geom_bond_atom_site_label_1
_geom_bond_atom_site_label_2
_geom_bond_distance
_geom_bond_site_symmetry_2
_geom_bond_publ_flag
C1 C2 1.373(6) . ?
C1 C6 1.412(6) . ?
C1 Cl1 1.757(4) . ?
C2 C3 1.398(6) . ?
C3 C4 1.383(7) . ?
C4 C5 1.371(6) . ?
C5 C6 1.416(5) . ?
C5 Cl2 1.747(5) . ?
C6 C7 1.475(6) . ?
C7 N1 1.483(6) . ?
C7 C8 1.515(6) . ?
C8 C13 1.467(6) . ?
C8 N1 1.498(5) . ?
C8 C9 1.534(6) . ?
C9 O1 1.425(5) . ?
C9 C10 1.529(7) . ?
C10 C11 1.337(6) . ?
C11 C12 1.497(7) . ?
C12 O1 1.478(5) . ?
C12 N1 1.499(5) . ?
C13 O2 1.213(5) . ?
C13 O3 1.365(5) . ?
C14 O3 1.438(5) . ?

loop_
_geom_torsion_atom_site_label_1
_geom_torsion_atom_site_label_2
_geom_torsion_atom_site_label_3
_geom_torsion_atom_site_label_4
_geom_torsion
_geom_torsion_site_symmetry_1
_geom_torsion_site_symmetry_2
_geom_torsion_site_symmetry_3
_geom_torsion_site_symmetry_4
_geom_torsion_publ_flag
C6 C1 C2 C3 1.0(8) . . . . ?
Cl1 C1 C2 C3 -180.0(4) . . . . ?
C1 C2 C3 C4 1.9(8) . . . . ?
C2 C3 C4 C5 -0.8(8) . . . . ?
C3 C4 C5 C6 -3.2(7) . . . . ?
C3 C4 C5 Cl2 173.8(4) . . . . ?
C2 C1 C6 C5 -4.6(7) . . . . ?
Cl1 C1 C6 C5 176.3(3) . . . . ?
C2 C1 C6 C7 175.0(5) . . . . ?
Cl1 C1 C6 C7 -4.1(6) . . . . ?
C4 C5 C6 C1 5.7(7) . . . . ?
Cl2 C5 C6 C1 -171.3(3) . . . . ?
C4 C5 C6 C7 -173.9(5) . . . . ?
Cl2 C5 C6 C7 9.1(6) . . . . ?
C1 C6 C7 N1 -135.5(4) . . . . ?
C5 C6 C7 N1 44.1(6) . . . . ?
C1 C6 C7 C8 -66.3(6) . . . . ?
C5 C6 C7 C8 113.3(5) . . . . ?
C6 C7 C8 C13 1.8(6) . . . . ?
N1 C7 C8 C13 105.6(4) . . . . ?
C6 C7 C8 N1 -103.8(4) . . . . ?
C6 C7 C8 C9 165.3(4) . . . . ?
N1 C7 C8 C9 -90.9(4) . . . . ?
C13 C8 C9 O1 -172.0(3) . . . . ?
N1 C8 C9 O1 -37.4(4) . . . . ?
C7 C8 C9 O1 24.5(4) . . . . ?
C13 C8 C9 C10 -67.0(5) . . . . ?
N1 C8 C9 C10 67.5(4) . . . . ?
C7 C8 C9 C10 129.5(4) . . . . ?
O1 C9 C10 C11 33.3(4) . . . . ?
C8 C9 C10 C11 -71.1(5) . . . . ?
C9 C10 C11 C12 1.2(5) . . . . ?
C10 C11 C12 O1 -34.1(5) . . . . ?
C10 C11 C12 N1 74.5(4) . . . . ?
N1 C8 C13 O2 35.0(6) . . . . ?
C7 C8 C13 O2 -33.4(6) . . . . ?
C9 C8 C13 O2 163.8(4) . . . . ?
N1 C8 C13 O3 -146.1(3) . . . . ?
C7 C8 C13 O3 145.4(3) . . . . ?
C9 C8 C13 O3 -17.4(5) . . . . ?
C6 C7 N1 C8 112.9(4) . . . . ?
C6 C7 N1 C12 -158.0(4) . . . . ?
C8 C7 N1 C12 89.1(4) . . . . ?
C13 C8 N1 C7 -111.1(4) . . . . ?
C9 C8 N1 C7 112.6(4) . . . . ?
C13 C8 N1 C12 138.2(4) . . . . ?
C7 C8 N1 C12 -110.7(4) . . . . ?
C9 C8 N1 C12 1.9(4) . . . . ?
O1 C12 N1 C7 -29.6(4) . . . . ?
C11 C12 N1 C7 -136.2(3) . . . . ?
O1 C12 N1 C8 33.2(4) . . . . ?
C11 C12 N1 C8 -73.5(4) . . . . ?
C10 C9 O1 C12 -51.3(4) . . . . ?
C8 C9 O1 C12 55.6(4) . . . . ?
C11 C12 O1 C9 52.7(4) . . . . ?
N1 C12 O1 C9 -56.9(4) . . . . ?
O2 C13 O3 C14 -2.1(6) . . . . ?
C8 C13 O3 C14 179.0(3) . . . . ?
